data_7032944
loop_
_publ_author_name
'Vr\'anov\'a, Iva'
'Jambor, Roman'
'R\%u\<zi\<cka, Ale\<s'
'Hoffmann, Alexander'
'Herres-Pawlis, Sonja'
'Dost\'al, Libor'

_publ_section_title
;
 Antimony(III) and bismuth(III) amides containing pendant N-donor
 groups--a combined experimental and theoretical study.
;
_journal_issue 1
_journal_name_full 'Dalton transactions (Cambridge, England : 2003)'
_journal_page_first 395
_journal_page_last 400
_journal_paper_doi 10.1039/c4dt02692f
_journal_volume 44
_journal_year 2015
_chemical_formula_moiety 'C14 H22 Bi Cl2 N3'
_chemical_formula_sum 'C14 H22 Bi Cl2 N3'
_chemical_formula_weight 512.23
_chemical_name_systematic
; 
 ? 
;
_space_group_IT_number 14
_symmetry_cell_setting monoclinic
_symmetry_space_group_name_Hall '-P 2ybc'
_symmetry_space_group_name_H-M 'P 1 21/c 1'
_atom_sites_solution_hydrogens geom
_atom_sites_solution_primary direct
_atom_sites_solution_secondary difmap
_audit_creation_method SHELXL-97
_cell_angle_alpha 90
_cell_angle_beta 132.669(5)
_cell_angle_gamma 90
_cell_formula_units_Z 4
_cell_length_a 8.7020(5)
_cell_length_b 20.6791(14)
_cell_length_c 12.1480(7)
_cell_measurement_reflns_used 13478
_cell_measurement_temperature 150(1)
_cell_measurement_theta_max 27.5
_cell_measurement_theta_min 1
_cell_volume 1607.3(2)
_computing_cell_refinement 'COLLECT and DENZO'
_computing_data_collection 'COLLECT (Hooft, 1998) and DENZO (Otwinowski & Minor, 1997)'
_computing_data_reduction 'COLLECT and DENZO'
_computing_molecular_graphics 'PLATON (Spek, 2003)'
_computing_publication_material 'SHELXL-97 (Sheldrick, 2008)'
_computing_structure_refinement 'SHELXL-97 (Sheldrick, 1997)'
_computing_structure_solution 'SIR92 (Altomare et al., 1994)'
_diffrn_ambient_temperature 150(1)
_diffrn_detector_area_resol_mean 9.091
_diffrn_measured_fraction_theta_full 0.986
_diffrn_measured_fraction_theta_max 0.986
_diffrn_measurement_device_type 'Bruker Nonius KappaCCD area detector'
_diffrn_measurement_method '\f and \w scans to fill the Ewald sphere'
_diffrn_radiation_monochromator graphite
_diffrn_radiation_source 'fine-focus sealed tube'
_diffrn_radiation_type MoK\a
_diffrn_radiation_wavelength 0.71073
_diffrn_reflns_av_R_equivalents 0.0690
_diffrn_reflns_av_sigmaI/netI 0.0387
_diffrn_reflns_limit_h_max 11
_diffrn_reflns_limit_h_min -10
_diffrn_reflns_limit_k_max 26
_diffrn_reflns_limit_k_min -24
_diffrn_reflns_limit_l_max 15
_diffrn_reflns_limit_l_min -15
_diffrn_reflns_number 13439
_diffrn_reflns_theta_full 27.50
_diffrn_reflns_theta_max 27.50
_diffrn_reflns_theta_min 3.01
_diffrn_standards_number 0
_exptl_absorpt_coefficient_mu 11.296
_exptl_absorpt_correction_T_max 0.303
_exptl_absorpt_correction_T_min 0.123
_exptl_absorpt_correction_type integration
_exptl_absorpt_process_details
;
Gaussian integration (Coppens, 1970)
;
_exptl_crystal_colour yellow
_exptl_crystal_density_diffrn 2.117
_exptl_crystal_density_method 'not measured'
_exptl_crystal_description block
_exptl_crystal_F_000 976
_exptl_crystal_size_max 0.47
_exptl_crystal_size_mid 0.24
_exptl_crystal_size_min 0.13
_refine_diff_density_max 3.800
_refine_diff_density_min -3.006
_refine_diff_density_rms 0.262
_refine_ls_extinction_method none
_refine_ls_goodness_of_fit_ref 1.216
_refine_ls_hydrogen_treatment constr
_refine_ls_matrix_type full
_refine_ls_number_parameters 175
_refine_ls_number_reflns 3650
_refine_ls_number_restraints 0
_refine_ls_restrained_S_all 1.216
_refine_ls_R_factor_all 0.0474
_refine_ls_R_factor_gt 0.0419
_refine_ls_shift/su_max 0.002
_refine_ls_shift/su_mean 0.000
_refine_ls_structure_factor_coef Fsqd
_refine_ls_weighting_details 'calc w=1/[\s^2^(Fo^2^)+(0.0445P)^2^+9.9607P] where P=(Fo^2^+2Fc^2^)/3'
_refine_ls_weighting_scheme calc
_refine_ls_wR_factor_gt 0.0964
_refine_ls_wR_factor_ref 0.0995
_reflns_number_gt 3383
_reflns_number_total 3650
_reflns_threshold_expression >2sigma(I)
_cod_data_source_file c4dt02692f1.cif
_cod_data_source_block shelxl
_cod_depositor_comments 'Adding full bibliography for 7032942--7032945.cif.'
_cod_original_sg_symbol_H-M 'P 21/c'
_cod_database_code 7032944

loop_
_symmetry_equiv_pos_as_xyz
'x, y, z'
'-x, y+1/2, -z+1/2'
'-x, -y, -z'
'x, -y-1/2, z-1/2'

loop_
_atom_site_label
_atom_site_type_symbol
_atom_site_fract_x
_atom_site_fract_y
_atom_site_fract_z
_atom_site_U_iso_or_equiv
_atom_site_adp_type
_atom_site_occupancy
_atom_site_symmetry_multiplicity
_atom_site_calc_flag
_atom_site_refinement_flags
Bi1 Bi 1.29052(3) 0.088821(10) 0.88241(2) 0.01437(10) Uani 1 1 d .
Cl2 Cl 1.4798(3) 0.01473(7) 0.82047(19) 0.0227(3) Uani 1 1 d .
Cl1 Cl 1.0996(3) 0.16154(8) 0.9378(2) 0.0276(4) Uani 1 1 d .
N1 N 1.0664(9) 0.1202(3) 0.6556(6) 0.0204(11) Uani 1 1 d .
C13 C 1.5882(12) 0.2438(4) 1.0588(8) 0.0277(15) Uani 1 1 d .
H13A H 1.6360 0.2872 1.0985 0.033 Uiso 1 1 d R
H13B H 1.5455 0.2230 1.1060 0.033 Uiso 1 1 d R
N2 N 0.9708(8) 0.0191(2) 0.7364(6) 0.0166(10) Uani 1 1 d .
N3 N 1.4376(8) 0.1842(2) 0.8403(6) 0.0149(10) Uani 1 1 d .
C5 C 0.7924(10) 0.0611(3) 0.6167(8) 0.0208(13) Uani 1 1 d .
H5A H 0.7497 0.0875 0.6579 0.025 Uiso 1 1 d R
H5B H 0.6744 0.0346 0.5374 0.025 Uiso 1 1 d R
C12 C 1.7582(11) 0.2052(4) 1.0861(8) 0.0285(15) Uani 1 1 d .
H12A H 1.7998 0.1690 1.1521 0.034 Uiso 1 1 d R
H12B H 1.8797 0.2322 1.1324 0.034 Uiso 1 1 d R
C1 C 0.8603(10) 0.1032(3) 0.5559(7) 0.0182(12) Uani 1 1 d .
C14 C 1.4070(11) 0.2451(3) 0.8893(8) 0.0215(13) Uani 1 1 d .
H14A H 1.2731 0.2452 0.8617 0.026 Uiso 1 1 d R
H14B H 1.4159 0.2828 0.8463 0.026 Uiso 1 1 d R
C10 C 1.3229(11) 0.1842(3) 0.6791(8) 0.0222(13) Uani 1 1 d .
H10A H 1.3270 0.2272 0.6491 0.027 Uiso 1 1 d R
H10B H 1.3875 0.1544 0.6591 0.027 Uiso 1 1 d R
C9 C 0.9810(11) -0.0389(3) 0.6674(8) 0.0195(13) Uani 1 1 d .
H9A H 1.1175 -0.0591 0.7376 0.023 Uiso 1 1 d R
H9B H 0.9525 -0.0271 0.5777 0.023 Uiso 1 1 d R
C2 C 0.7632(10) 0.1350(3) 0.4249(7) 0.0204(13) Uani 1 1 d .
H2 H 0.6243 0.1306 0.3362 0.024 Uiso 1 1 d R
C11 C 1.6672(11) 0.1816(3) 0.9333(8) 0.0215(13) Uani 1 1 d .
H11A H 1.7084 0.2095 0.8929 0.026 Uiso 1 1 d R
H11B H 1.7134 0.1378 0.9404 0.026 Uiso 1 1 d R
C8 C 0.8080(11) -0.0843(3) 0.6289(9) 0.0230(10) Uani 1 1 d .
H8A H 0.6753 -0.0764 0.5282 0.028 Uiso 1 1 d R
H8B H 0.8467 -0.1292 0.6371 0.028 Uiso 1 1 d R
C4 C 1.1005(10) 0.1644(3) 0.5901(7) 0.0177(12) Uani 1 1 d .
C6 C 0.9410(11) -0.0104(3) 0.8325(7) 0.0212(13) Uani 1 1 d .
H6A H 0.8781 0.0203 0.8525 0.025 Uiso 1 1 d R
H6B H 1.0738 -0.0245 0.9271 0.025 Uiso 1 1 d R
C3 C 0.9150(11) 0.1748(3) 0.4468(7) 0.0217(14) Uani 1 1 d .
H3 H 0.8929 0.2028 0.3773 0.026 Uiso 1 1 d R
C7 C 0.7962(11) -0.0684(3) 0.7448(8) 0.0230(10) Uani 1 1 d .
H7A H 0.8405 -0.1050 0.8105 0.028 Uiso 1 1 d R
H7B H 0.6538 -0.0574 0.6958 0.028 Uiso 1 1 d R

loop_
_atom_site_aniso_label
_atom_site_aniso_U_11
_atom_site_aniso_U_22
_atom_site_aniso_U_33
_atom_site_aniso_U_23
_atom_site_aniso_U_13
_atom_site_aniso_U_12
Bi1 0.01454(14) 0.01330(13) 0.01615(14) 0.00148(7) 0.01075(12) 0.00155(7)
Cl2 0.0227(8) 0.0221(7) 0.0306(8) -0.0023(6) 0.0210(7) 0.0014(6)
Cl1 0.0344(9) 0.0234(7) 0.0418(10) -0.0047(7) 0.0326(9) 0.0007(7)
N1 0.019(3) 0.021(3) 0.024(3) 0.000(2) 0.015(2) -0.001(2)
C13 0.031(4) 0.028(3) 0.029(4) -0.008(3) 0.022(3) -0.007(3)
N2 0.016(3) 0.015(2) 0.021(3) 0.0015(19) 0.013(2) 0.0020(19)
N3 0.014(2) 0.015(2) 0.019(3) 0.0000(19) 0.013(2) -0.0011(18)
C5 0.014(3) 0.021(3) 0.029(3) 0.002(3) 0.015(3) 0.001(2)
C12 0.019(3) 0.043(4) 0.021(3) -0.001(3) 0.012(3) 0.001(3)
C1 0.016(3) 0.016(3) 0.024(3) 0.001(2) 0.014(3) 0.001(2)
C14 0.024(3) 0.016(3) 0.028(3) -0.002(2) 0.019(3) -0.003(2)
C10 0.024(3) 0.023(3) 0.024(3) 0.004(2) 0.018(3) 0.001(3)
C9 0.025(3) 0.017(3) 0.024(3) 0.001(2) 0.020(3) 0.001(2)
C2 0.018(3) 0.021(3) 0.015(3) -0.003(2) 0.008(3) 0.001(2)
C11 0.019(3) 0.021(3) 0.023(3) 0.000(2) 0.013(3) -0.003(2)
C8 0.017(2) 0.028(2) 0.031(3) -0.0005(19) 0.019(2) -0.0033(18)
C4 0.019(3) 0.017(3) 0.018(3) -0.002(2) 0.013(3) -0.004(2)
C6 0.023(3) 0.025(3) 0.021(3) 0.003(2) 0.017(3) -0.004(3)
C3 0.026(3) 0.015(3) 0.018(3) 0.002(2) 0.012(3) 0.003(2)
C7 0.017(2) 0.028(2) 0.031(3) -0.0005(19) 0.019(2) -0.0033(18)

loop_
_atom_type_symbol
_atom_type_description
_atom_type_scat_dispersion_real
_atom_type_scat_dispersion_imag
_atom_type_scat_source
C C 0.0033 0.0016 'International Tables Vol C Tables 4.2.6.8 and 6.1.1.4'
H H 0.0000 0.0000 'International Tables Vol C Tables 4.2.6.8 and 6.1.1.4'
N N 0.0061 0.0033 'International Tables Vol C Tables 4.2.6.8 and 6.1.1.4'
Cl Cl 0.1484 0.1585 'International Tables Vol C Tables 4.2.6.8 and 6.1.1.4'
Bi Bi -4.1077 10.2566 'International Tables Vol C Tables 4.2.6.8 and 6.1.1.4'

loop_
_exptl_crystal_face_index_h
_exptl_crystal_face_index_k
_exptl_crystal_face_index_l
_exptl_crystal_face_perp_dist
0 -1 0 0.081
0 1 0 0.120
-1 0 0 0.233
1 0 0 0.231
0 0 1 0.048
0 0 -1 0.065
-1 0 -1 0.172
1 0 -1 0.189
1 -1 0 0.226
-1 1 0 0.207
1 1 0 0.208

loop_
_geom_angle_atom_site_label_1
_geom_angle_atom_site_label_2
_geom_angle_atom_site_label_3
_geom_angle
N1 Bi1 N2 69.86(19)
N1 Bi1 N3 69.69(19)
N2 Bi1 N3 139.50(17)
N1 Bi1 Cl1 88.47(16)
N2 Bi1 Cl1 85.40(13)
N3 Bi1 Cl1 95.59(12)
N1 Bi1 Cl2 90.53(16)
N2 Bi1 Cl2 94.04(12)
N3 Bi1 Cl2 84.28(12)
Cl1 Bi1 Cl2 178.98(5)
C1 N1 C4 109.2(5)
C1 N1 Bi1 124.7(4)
C4 N1 Bi1 125.9(4)
C12 C13 C14 105.6(6)
C12 C13 H13A 110.8
C14 C13 H13A 110.9
C12 C13 H13B 110.3
C14 C13 H13B 110.3
H13A C13 H13B 108.8
C6 N2 C5 112.6(5)
C6 N2 C9 102.7(5)
C5 N2 C9 109.7(5)
C6 N2 Bi1 112.4(4)
C5 N2 Bi1 106.2(4)
C9 N2 Bi1 113.4(4)
C10 N3 C11 111.1(5)
C10 N3 C14 112.7(5)
C11 N3 C14 103.8(5)
C10 N3 Bi1 106.4(4)
C11 N3 Bi1 114.4(4)
C14 N3 Bi1 108.6(4)
N2 C5 C1 108.8(5)
N2 C5 H5A 109.6
C1 C5 H5A 110.1
N2 C5 H5B 110.0
C1 C5 H5B 110.1
H5A C5 H5B 108.3
C13 C12 C11 106.2(6)
C13 C12 H12A 110.6
C11 C12 H12A 110.8
C13 C12 H12B 110.1
C11 C12 H12B 110.7
H12A C12 H12B 108.5
C2 C1 N1 108.2(6)
C2 C1 C5 135.8(6)
N1 C1 C5 115.7(6)
N3 C14 C13 102.9(5)
N3 C14 H14A 111.2
C13 C14 H14A 111.5
N3 C14 H14B 111.2
C13 C14 H14B 110.8
H14A C14 H14B 109.1
N3 C10 C4 109.7(5)
N3 C10 H10A 109.6
C4 C10 H10A 109.8
N3 C10 H10B 110.2
C4 C10 H10B 109.3
H10A C10 H10B 108.2
N2 C9 C8 103.8(5)
N2 C9 H9A 110.8
C8 C9 H9A 111.3
N2 C9 H9B 111.2
C8 C9 H9B 110.8
H9A C9 H9B 108.9
C1 C2 C3 107.4(6)
C1 C2 H2 126.6
C3 C2 H2 125.9
N3 C11 C12 103.6(6)
N3 C11 H11A 111.2
C12 C11 H11A 111.1
N3 C11 H11B 111.3
C12 C11 H11B 110.4
H11A C11 H11B 109.2
C7 C8 C9 104.6(5)
C7 C8 H8A 111.3
C9 C8 H8A 111.1
C7 C8 H8B 110.4
C9 C8 H8B 110.5
H8A C8 H8B 108.9
N1 C4 C3 108.1(6)
N1 C4 C10 116.5(6)
C3 C4 C10 135.0(6)
N2 C6 C7 105.9(5)
N2 C6 H6A 110.9
C7 C6 H6A 110.4
N2 C6 H6B 110.5
C7 C6 H6B 110.2
H6A C6 H6B 108.8
C4 C3 C2 107.0(6)
C4 C3 H3 126.4
C2 C3 H3 126.7
C8 C7 C6 105.9(5)
C8 C7 H7A 110.9
C6 C7 H7A 111.0
C8 C7 H7B 110.0
C6 C7 H7B 110.4
H7A C7 H7B 108.6

loop_
_geom_bond_atom_site_label_1
_geom_bond_atom_site_label_2
_geom_bond_distance
Bi1 N1 2.129(6)
Bi1 N2 2.505(5)
Bi1 N3 2.584(5)
Bi1 Cl1 2.6438(16)
Bi1 Cl2 2.7029(16)
N1 C1 1.365(8)
N1 C4 1.369(8)
C13 C12 1.507(11)
C13 C14 1.525(10)
C13 H13A 0.9701
C13 H13B 0.9701
N2 C6 1.488(8)
N2 C5 1.489(8)
N2 C9 1.499(8)
N3 C10 1.477(8)
N3 C11 1.487(8)
N3 C14 1.492(8)
C5 C1 1.498(9)
C5 H5A 0.9700
C5 H5B 0.9700
C12 C11 1.523(10)
C12 H12A 0.9699
C12 H12B 0.9700
C1 C2 1.363(9)
C14 H14A 0.9699
C14 H14B 0.9701
C10 C4 1.499(10)
C10 H10A 0.9701
C10 H10B 0.9700
C9 C8 1.554(9)
C9 H9A 0.9700
C9 H9B 0.9700
C2 C3 1.421(10)
C2 H2 0.9300
C11 H11A 0.9699
C11 H11B 0.9701
C8 C7 1.516(10)
C8 H8A 0.9700
C8 H8B 0.9699
C4 C3 1.369(9)
C6 C7 1.531(9)
C6 H6A 0.9700
C6 H6B 0.9700
C3 H3 0.9300
C7 H7A 0.9701
C7 H7B 0.9700
